data_1566801
loop_
_publ_author_name
'Begam, Hasina Mamataj'
'Nandi, Shantanu'
'Jana, Ranjan'

_publ_section_title
;
 Directing group switch in copper-catalyzed electrophilic C--H
 amination/migratory annulation cascade: divergent access to
 benzimidazolone/benzimidazole
;
_journal_name_full 'Chemical Science'
_journal_paper_doi 10.1039/D2SC01420C
_journal_year 2022
_chemical_formula_moiety 'C21 H19 N3'
_chemical_formula_sum 'C21 H19 N3'
_chemical_formula_weight 313.41
_chemical_melting_point 418
_chemical_name_common 3-cyclopentyl-2-(pyridin-2-yl)-3H-naphtho[1,2-d]imidazole
_chemical_name_systematic HM_788
_space_group_crystal_system monoclinic
_space_group_IT_number 14
_space_group_name_Hall '-P 2ybc'
_space_group_name_H-M_alt 'P 1 21/c 1'
_symmetry_Int_Tables_number 14
_atom_sites_solution_primary iterative
_audit_creation_date 2020-08-24
_audit_creation_method
;
Olex2 1.2
(compiled 2017.08.10 svn.r3458 for OlexSys, GUI svn.r5381)
;
_audit_update_record
;
2020-08-25 deposited with the CCDC.	2022-04-14 downloaded from the CCDC.
;
_cell_angle_alpha 90
_cell_angle_beta 99.217(8)
_cell_angle_gamma 90
_cell_formula_units_Z 4
_cell_length_a 15.2933(10)
_cell_length_b 5.6759(9)
_cell_length_c 18.003(3)
_cell_measurement_reflns_used 8481
_cell_measurement_temperature 100
_cell_measurement_theta_max 70.802
_cell_measurement_theta_min 2.928
_cell_volume 1542.5(4)
_computing_cell_refinement 'SAINT V8.40A (?, 2016)'
_computing_data_reduction 'SAINT V8.40A (?, 2016)'
_computing_molecular_graphics 'Olex2 (Dolomanov et al., 2009)'
_computing_publication_material 'Olex2 (Dolomanov et al., 2009)'
_computing_structure_refinement 'olex2.refine (Bourhis et al., 2015)'
_computing_structure_solution 'olex2.solve (Bourhis et al., 2015)'
_diffrn_ambient_temperature 100.0
_diffrn_measured_fraction_theta_full 0.9741
_diffrn_measured_fraction_theta_max 0.9741
_diffrn_measurement_device_type 'Bruker APEX-II CCD'
_diffrn_measurement_method '\f and \w scans'
_diffrn_radiation_type 'Cu K\a'
_diffrn_radiation_wavelength 1.54178
_diffrn_reflns_av_R_equivalents 0.0804
_diffrn_reflns_av_unetI/netI 0.0465
_diffrn_reflns_limit_h_max 18
_diffrn_reflns_limit_h_min -18
_diffrn_reflns_limit_k_max 6
_diffrn_reflns_limit_k_min -6
_diffrn_reflns_limit_l_max 22
_diffrn_reflns_limit_l_min -21
_diffrn_reflns_number 22846
_diffrn_reflns_theta_full 71.8530
_diffrn_reflns_theta_max 71.85
_diffrn_reflns_theta_min 2.93
_diffrn_standards_number 0
_exptl_absorpt_coefficient_mu 0.627
_exptl_absorpt_correction_T_max 0.7536
_exptl_absorpt_correction_T_min 0.5593
_exptl_absorpt_correction_type multi-scan
_exptl_absorpt_process_details
'SADABS-2016/2 (Bruker,2016/2) was used for absorption correction. wR2(int) was 0.1643 before and 0.0888 after correction. The Ratio of minimum to maximum transmission is 0.7422. The \l/2 correction factor is Not present.'
_exptl_crystal_colour 'clear light white'
_exptl_crystal_colour_lustre clear
_exptl_crystal_colour_modifier light
_exptl_crystal_colour_primary white
_exptl_crystal_density_diffrn 1.3495
_exptl_crystal_description block
_exptl_crystal_F_000 665.8690
_exptl_crystal_recrystallization_method 'Re-crystallisation from solvent: dichloromethane, petroleum ether'
_exptl_crystal_size_max 0.2
_exptl_crystal_size_mid 0.2
_exptl_crystal_size_min 0.2
_refine_diff_density_max 0.2232
_refine_diff_density_min -0.3427
_refine_diff_density_rms 0.0628
_refine_ls_d_res_high 0.8112
_refine_ls_d_res_low 15.0958
_refine_ls_extinction_expression Fc^*^=kFc[1+0.001xFc^2^\l^3^/sin(2\q)]^-1/4^
_refine_ls_goodness_of_fit_ref 1.0483
_refine_ls_hydrogen_treatment constr
_refine_ls_matrix_type full
_refine_ls_number_constraints 34
_refine_ls_number_parameters 218
_refine_ls_number_reflns 2934
_refine_ls_number_restraints 0
_refine_ls_restrained_S_all 1.0483
_refine_ls_R_factor_all 0.0570
_refine_ls_R_factor_gt 0.0531
_refine_ls_shift/su_max 0.0003
_refine_ls_shift/su_mean 0.0000
_refine_ls_structure_factor_coef Fsqd
_refine_ls_weighting_details 'w=1/[\s^2^(Fo^2^)+(0.0759P)^2^+0.7325P] where P=(Fo^2^+2Fc^2^)/3'
_refine_ls_weighting_scheme calc
_refine_ls_wR_factor_gt 0.1361
_refine_ls_wR_factor_ref 0.1400
_reflns_Friedel_coverage 0.0
_reflns_limit_h_max 18
_reflns_limit_h_min -18
_reflns_limit_k_max 6
_reflns_limit_k_min 0
_reflns_limit_l_max 22
_reflns_limit_l_min 0
_reflns_number_gt 2676
_reflns_number_total 2934
_reflns_threshold_expression I>=2u(I)
_cod_data_source_file d2sc01420c2.cif
_cod_data_source_block HM_788_1_0m_a
_cod_database_code 1566801
_olex2_refinement_description
;
1. Fixed Uiso
 At 1.2 times of:
  All C(H) groups, All C(H,H) groups
2.a Ternary CH refined with riding coordinates:
 C00L(H00o)
2.b Secondary CH2 refined with riding coordinates:
 C00D(H00a,H00d), C00F(H00f,H00g), C00G(H00h,H00i), C00K(H00m,H00n)
2.c Aromatic/amide H refined with riding coordinates:
 C009(H009), C00B(H00B), C00C(H00C), C00E(H00E), C00H(H00j), C00I(H00k),
 C00J(H00l), C00M(H00p), C00N(H00q), C00O(H00r)
;
_olex2_submission_special_instructions 'No special instructions were received'

loop_
_space_group_symop_id
_space_group_symop_operation_xyz
1 x,y,z
2 -x,y+1/2,-z+1/2
3 -x,-y,-z
4 x,-y-1/2,z-1/2

loop_
_atom_site_label
_atom_site_type_symbol
_atom_site_fract_x
_atom_site_fract_y
_atom_site_fract_z
_atom_site_U_iso_or_equiv
_atom_site_adp_type
_atom_site_occupancy
_atom_site_refinement_flags_posn
N001 N 0.74235(9) 0.6676(2) 0.74910(7) 0.0225(3) Uani 1.000000 .
N002 N 0.72006(9) 0.5708(2) 0.62608(7) 0.0221(3) Uani 1.000000 .
N003 N 0.56326(9) 0.8895(2) 0.61197(8) 0.0242(3) Uani 1.000000 .
C004 C 0.79588(10) 0.4813(3) 0.73779(9) 0.0214(4) Uani 1.000000 .
C005 C 0.69745(10) 0.7154(3) 0.68125(9) 0.0214(4) Uani 1.000000 .
C006 C 0.78263(10) 0.4148(3) 0.66220(9) 0.0218(4) Uani 1.000000 .
C007 C 0.62948(11) 0.9016(3) 0.67118(9) 0.0221(4) Uani 1.000000 .
C008 C 0.85609(10) 0.3550(3) 0.79254(9) 0.0216(4) Uani 1.000000 .
C009 C 0.82410(11) 0.2144(3) 0.63653(9) 0.0235(4) Uani 1.000000 .
H009 H 0.81462(11) 0.1718(3) 0.58483(9) 0.0281(5) Uiso 1.000000 R
C00A C 0.89597(11) 0.1504(3) 0.76689(9) 0.0233(4) Uani 1.000000 .
C00B C 0.50258(11) 1.0621(3) 0.60562(9) 0.0254(4) Uani 1.000000 .
H00B H 0.45591(11) 1.0574(3) 0.56390(9) 0.0305(5) Uiso 1.000000 R
C00C C 0.50370(11) 1.2465(3) 0.65598(10) 0.0262(4) Uani 1.000000 .
H00C H 0.45902(11) 1.3643(3) 0.64896(10) 0.0314(5) Uiso 1.000000 R
C00D C 0.73696(11) 0.5570(3) 0.42228(9) 0.0245(4) Uani 1.000000 .
H00a H 0.78532(11) 0.5248(3) 0.39314(9) 0.0294(5) Uiso 1.000000 R
H00d H 0.69710(11) 0.6783(3) 0.39579(9) 0.0294(5) Uiso 1.000000 R
C00E C 0.57183(11) 1.2552(3) 0.71715(9) 0.0251(4) Uani 1.000000 .
H00E H 0.57446(11) 1.3789(3) 0.75299(9) 0.0301(5) Uiso 1.000000 R
C00F C 0.68598(12) 0.3315(3) 0.43437(9) 0.0269(4) Uani 1.000000 .
H00f H 0.63903(12) 0.3012(3) 0.39078(9) 0.0323(5) Uiso 1.000000 R
H00g H 0.72642(12) 0.1942(3) 0.44128(9) 0.0323(5) Uiso 1.000000 R
C00G C 0.77360(11) 0.6338(3) 0.50238(9) 0.0251(4) Uani 1.000000 .
H00h H 0.82518(11) 0.5366(3) 0.52403(9) 0.0302(5) Uiso 1.000000 R
H00i H 0.79126(11) 0.8018(3) 0.50410(9) 0.0302(5) Uiso 1.000000 R
C00H C 0.63560(11) 1.0808(3) 0.72488(9) 0.0235(4) Uani 1.000000 .
H00j H 0.68290(11) 1.0828(3) 0.76611(9) 0.0282(5) Uiso 1.000000 R
C00I C 0.87843(11) 0.0841(3) 0.68897(9) 0.0240(4) Uani 1.000000 .
H00k H 0.90530(11) -0.0542(3) 0.67329(9) 0.0288(5) Uiso 1.000000 R
C00J C 0.87695(11) 0.4236(3) 0.86837(9) 0.0242(4) Uani 1.000000 .
H00l H 0.85105(11) 0.5618(3) 0.88526(9) 0.0290(5) Uiso 1.000000 R
C00K C 0.64536(11) 0.3764(3) 0.50587(9) 0.0254(4) Uani 1.000000 .
H00m H 0.58114(11) 0.4090(3) 0.49289(9) 0.0304(5) Uiso 1.000000 R
H00n H 0.65386(11) 0.2378(3) 0.53967(9) 0.0304(5) Uiso 1.000000 R
C00L C 0.69475(11) 0.5929(3) 0.54400(9) 0.0233(4) Uani 1.000000 .
H00o H 0.65436(11) 0.7318(3) 0.53400(9) 0.0280(5) Uiso 1.000000 R
C00M C 0.95406(11) 0.0174(3) 0.82002(10) 0.0258(4) Uani 1.000000 .
H00p H 0.98031(11) -0.1219(3) 0.80431(10) 0.0310(5) Uiso 1.000000 R
C00N C 0.93489(11) 0.2912(3) 0.91837(10) 0.0272(4) Uani 1.000000 .
H00q H 0.94900(11) 0.3387(3) 0.96950(10) 0.0326(5) Uiso 1.000000 R
C00O C 0.97300(11) 0.0864(3) 0.89371(10) 0.0279(4) Uani 1.000000 .
H00r H 1.01229(11) -0.0052(3) 0.92848(10) 0.0335(5) Uiso 1.000000 R

loop_
_atom_site_aniso_label
_atom_site_aniso_U_11
_atom_site_aniso_U_22
_atom_site_aniso_U_33
_atom_site_aniso_U_12
_atom_site_aniso_U_13
_atom_site_aniso_U_23
N001 0.0243(7) 0.0211(7) 0.0206(7) 0.0004(5) -0.0011(5) 0.0010(5)
N002 0.0253(7) 0.0214(7) 0.0184(7) 0.0018(5) -0.0001(5) 0.0008(5)
N003 0.0248(7) 0.0241(7) 0.0226(7) 0.0004(5) 0.0004(6) 0.0018(5)
C004 0.0227(8) 0.0198(8) 0.0212(8) -0.0005(6) 0.0018(6) 0.0004(6)
C005 0.0248(8) 0.0186(8) 0.0200(8) -0.0014(6) 0.0015(6) 0.0010(6)
C006 0.0220(8) 0.0210(8) 0.0213(8) -0.0006(6) 0.0004(6) 0.0016(6)
C007 0.0240(8) 0.0221(8) 0.0192(8) -0.0020(6) 0.0005(6) 0.0029(6)
C008 0.0213(8) 0.0208(8) 0.0218(8) -0.0018(6) 0.0005(6) 0.0023(6)
C009 0.0254(8) 0.0207(8) 0.0237(8) -0.0022(6) 0.0025(6) -0.0018(6)
C00A 0.0229(8) 0.0207(8) 0.0257(9) -0.0017(6) 0.0021(7) 0.0012(6)
C00B 0.0246(8) 0.0264(9) 0.0241(8) 0.0014(7) 0.0004(7) 0.0032(6)
C00C 0.0239(8) 0.0261(9) 0.0280(9) 0.0036(7) 0.0025(7) 0.0043(7)
C00D 0.0265(8) 0.0254(9) 0.0206(8) 0.0006(6) 0.0008(7) 0.0001(6)
C00E 0.0290(9) 0.0225(9) 0.0239(8) -0.0002(7) 0.0047(7) -0.0009(6)
C00F 0.0312(9) 0.0247(9) 0.0242(9) -0.0028(7) 0.0023(7) -0.0025(7)
C00G 0.0282(9) 0.0250(9) 0.0214(8) -0.0029(7) 0.0014(7) 0.0010(6)
C00H 0.0258(8) 0.0224(8) 0.0217(8) -0.0005(6) 0.0017(6) 0.0012(6)
C00I 0.0245(8) 0.0210(8) 0.0264(9) 0.0004(6) 0.0037(7) -0.0004(6)
C00J 0.0259(8) 0.0223(8) 0.0231(8) -0.0008(6) 0.0001(7) 0.0015(6)
C00K 0.0248(8) 0.0271(9) 0.0228(8) -0.0029(7) -0.0006(7) 0.0001(6)
C00L 0.0264(9) 0.0243(9) 0.0178(8) 0.0012(6) -0.0009(6) 0.0009(6)
C00M 0.0243(8) 0.0228(9) 0.0300(9) 0.0018(6) 0.0036(7) 0.0029(7)
C00N 0.0276(9) 0.0278(9) 0.0248(9) -0.0029(7) -0.0004(7) 0.0030(7)
C00O 0.0255(9) 0.0279(9) 0.0288(9) 0.0013(7) -0.0001(7) 0.0070(7)

loop_
_atom_type_symbol
_atom_type_scat_dispersion_real
_atom_type_scat_dispersion_imag
_atom_type_scat_Cromer_Mann_a1
_atom_type_scat_Cromer_Mann_a2
_atom_type_scat_Cromer_Mann_a3
_atom_type_scat_Cromer_Mann_a4
_atom_type_scat_Cromer_Mann_b1
_atom_type_scat_Cromer_Mann_b2
_atom_type_scat_Cromer_Mann_b3
_atom_type_scat_Cromer_Mann_b4
_atom_type_scat_Cromer_Mann_c
_atom_type_scat_source
_atom_type_scat_dispersion_source
H 0.00000 0.00000 0.49300 0.32291 0.14019 0.04081 10.51090 26.12570 3.14236 57.79970 0.0030380000826 'International Tables Volume C Table 6.1.1.4 (pp. 500-502)' 'Henke, Gullikson and Davis, At. Data and Nucl. Data Tables, 1993, 54, 2'
C 0.01920 0.00962 2.31000 1.02000 1.58860 0.86500 20.84390 10.20750 0.56870 51.65120 0.215599998832 'International Tables Volume C Table 6.1.1.4 (pp. 500-502)' 'Henke, Gullikson and Davis, At. Data and Nucl. Data Tables, 1993, 54, 2'
N 0.03256 0.01839 12.21260 3.13220 2.01250 1.16630 0.00570 9.89330 28.99750 0.58260 -11.5290002823 'International Tables Volume C Table 6.1.1.4 (pp. 500-502)' 'Henke, Gullikson and Davis, At. Data and Nucl. Data Tables, 1993, 54, 2'

loop_
_geom_angle_atom_site_label_1
_geom_angle_atom_site_label_2
_geom_angle_atom_site_label_3
_geom_angle
_geom_angle_site_symmetry_1
_geom_angle_site_symmetry_3
_geom_angle_publ_flag
C005 N001 C004 104.69(13) . . ?
C006 N002 C005 106.08(13) . . ?
C00L N002 C005 128.21(13) . . ?
C00L N002 C006 125.16(13) . . ?
C00B N003 C007 116.82(14) . . ?
C006 C004 N001 110.87(14) . . ?
C008 C004 N001 128.16(14) . . ?
C008 C004 C006 120.93(15) . . ?
N002 C005 N001 112.90(14) . . ?
C007 C005 N001 120.65(14) . . ?
C007 C005 N002 126.42(14) . . ?
C004 C006 N002 105.43(14) . . ?
C009 C006 N002 132.20(15) . . ?
C009 C006 C004 122.21(15) . . ?
C005 C007 N003 119.07(14) . . ?
C00H C007 N003 122.88(15) . . ?
C00H C007 C005 118.03(14) . . ?
C00A C008 C004 116.61(14) . . ?
C00J C008 C004 123.47(15) . . ?
C00J C008 C00A 119.92(15) . . ?
H009 C009 C006 121.22(9) . . ?
C00I C009 C006 117.57(15) . . ?
C00I C009 H009 121.22(10) . . ?
C00I C00A C008 120.55(15) . . ?
C00M C00A C008 118.13(15) . . ?
C00M C00A C00I 121.30(15) . . ?
H00B C00B N003 117.94(9) . . ?
C00C C00B N003 124.12(15) . . ?
C00C C00B H00B 117.94(10) . . ?
H00C C00C C00B 120.82(10) . . ?
C00E C00C C00B 118.37(15) . . ?
C00E C00C H00C 120.82(10) . . ?
H00d C00D H00a 109.1 . . ?
C00F C00D H00a 111.19(9) . . ?
C00F C00D H00d 111.19(9) . . ?
C00G C00D H00a 111.19(9) . . ?
C00G C00D H00d 111.19(9) . . ?
C00G C00D C00F 102.88(13) . . ?
H00E C00E C00C 120.59(10) . . ?
C00H C00E C00C 118.82(15) . . ?
C00H C00E H00E 120.59(10) . . ?
H00f C00F C00D 110.69(9) . . ?
H00g C00F C00D 110.69(9) . . ?
H00g C00F H00f 108.8 . . ?
C00K C00F C00D 105.27(13) . . ?
C00K C00F H00f 110.69(9) . . ?
C00K C00F H00g 110.69(9) . . ?
H00h C00G C00D 111.23(9) . . ?
H00i C00G C00D 111.23(9) . . ?
H00i C00G H00h 109.1 . . ?
C00L C00G C00D 102.69(13) . . ?
C00L C00G H00h 111.23(9) . . ?
C00L C00G H00i 111.23(9) . . ?
C00E C00H C007 118.98(15) . . ?
H00j C00H C007 120.51(10) . . ?
H00j C00H C00E 120.51(10) . . ?
C00A C00I C009 121.98(15) . . ?
H00k C00I C009 119.01(10) . . ?
H00k C00I C00A 119.01(9) . . ?
H00l C00J C008 119.85(9) . . ?
C00N C00J C008 120.29(16) . . ?
C00N C00J H00l 119.85(10) . . ?
H00m C00K C00F 110.61(9) . . ?
H00n C00K C00F 110.61(9) . . ?
H00n C00K H00m 108.7 . . ?
C00L C00K C00F 105.64(13) . . ?
C00L C00K H00m 110.61(9) . . ?
C00L C00K H00n 110.61(8) . . ?
C00G C00L N002 113.69(13) . . ?
C00K C00L N002 114.20(13) . . ?
C00K C00L C00G 105.65(13) . . ?
H00o C00L N002 107.66(8) . . ?
H00o C00L C00G 107.66(9) . . ?
H00o C00L C00K 107.66(9) . . ?
H00p C00M C00A 119.50(10) . . ?
C00O C00M C00A 121.00(16) . . ?
C00O C00M H00p 119.50(10) . . ?
H00q C00N C00J 119.99(10) . . ?
C00O C00N C00J 120.02(16) . . ?
C00O C00N H00q 119.99(10) . . ?
C00N C00O C00M 120.60(16) . . ?
H00r C00O C00M 119.70(10) . . ?
H00r C00O C00N 119.70(10) . . ?

loop_
_geom_bond_atom_site_label_1
_geom_bond_atom_site_label_2
_geom_bond_distance
_geom_bond_site_symmetry_2
_geom_bond_publ_flag
N001 C004 1.372(2) . ?
N001 C005 1.330(2) . ?
N002 C005 1.375(2) . ?
N002 C006 1.387(2) . ?
N002 C00L 1.472(2) . ?
N003 C007 1.349(2) . ?
N003 C00B 1.342(2) . ?
C004 C006 1.395(2) . ?
C004 C008 1.429(2) . ?
C005 C007 1.473(2) . ?
C006 C009 1.415(2) . ?
C007 C00H 1.396(2) . ?
C008 C00A 1.423(2) . ?
C008 C00J 1.406(2) . ?
C009 H009 0.9500 . ?
C009 C00I 1.370(2) . ?
C00A C00I 1.436(2) . ?
C00A C00M 1.415(2) . ?
C00B H00B 0.9500 . ?
C00B C00C 1.383(2) . ?
C00C H00C 0.9500 . ?
C00C C00E 1.390(2) . ?
C00D H00a 0.9900 . ?
C00D H00d 0.9900 . ?
C00D C00F 1.532(2) . ?
C00D C00G 1.525(2) . ?
C00E H00E 0.9500 . ?
C00E C00H 1.381(2) . ?
C00F H00f 0.9900 . ?
C00F H00g 0.9900 . ?
C00F C00K 1.538(2) . ?
C00G H00h 0.9900 . ?
C00G H00i 0.9900 . ?
C00G C00L 1.536(2) . ?
C00H H00j 0.9500 . ?
C00I H00k 0.9500 . ?
C00J H00l 0.9500 . ?
C00J C00N 1.380(2) . ?
C00K H00m 0.9900 . ?
C00K H00n 0.9900 . ?
C00K C00L 1.544(2) . ?
C00L H00o 1.0000 . ?
C00M H00p 0.9500 . ?
C00M C00O 1.369(2) . ?
C00N H00q 0.9500 . ?
C00N C00O 1.404(3) . ?
C00O H00r 0.9500 . ?
